data_4032941
loop_
_publ_author_name
'Sugiura, Masaharu'
'Kashiwagi, Takeru'
'Ito, Mai'
'Kotani, Shunsuke'
'Nakajima, Makoto'

_publ_section_title
;
 Stereoselective Synthesis of Nitrogen-Containing Compounds from Enamines.
;
_journal_issue 20
_journal_name_full 'The Journal of organic chemistry'
_journal_page_first 10968
_journal_page_last 10979
_journal_paper_doi 10.1021/acs.joc.7b01923
_journal_volume 82
_journal_year 2017
_chemical_formula_moiety 'C25 H34 N2 O2 S'
_chemical_formula_sum 'C25 H34 N2 O2 S'
_chemical_formula_weight 426.62
_space_group_IT_number 14
_symmetry_cell_setting monoclinic
_symmetry_Int_Tables_number 14
_symmetry_space_group_name_Hall '-P 2yn'
_symmetry_space_group_name_H-M 'P 1 21/n 1'
_atom_sites_solution_hydrogens geom
_atom_sites_solution_primary direct
_atom_sites_solution_secondary difmap
_cell_angle_alpha 90.0000
_cell_angle_beta 99.5803(16)
_cell_angle_gamma 90.0000
_cell_formula_units_Z 4
_cell_length_a 9.8135(5)
_cell_length_b 14.7645(8)
_cell_length_c 16.0748(9)
_cell_measurement_reflns_used 13653
_cell_measurement_temperature 103
_cell_measurement_theta_max 27.42
_cell_measurement_theta_min 3.04
_cell_volume 2296.6(2)
_computing_cell_refinement 'RAPID AUTO'
_computing_data_collection 'RAPID AUTO (Rigaku, ????)'
_computing_data_reduction 'RAPID AUTO'
_computing_molecular_graphics 'CrystalStructure 4.0'
_computing_publication_material 'CrystalStructure 4.0 (Rigaku, 2010)'
_computing_structure_refinement 'CRYSTALS (Carruthers, et al., 1999)'
_computing_structure_solution 'Il Milione (Burla, et al., 2007)'
_diffrn_ambient_temperature 103
_diffrn_detector_area_resol_mean 10.000
_diffrn_measured_fraction_theta_full 0.996
_diffrn_measured_fraction_theta_max 0.996
_diffrn_measurement_device_type 'Rigaku R-AXIS RAPID'
_diffrn_measurement_method \w
_diffrn_radiation_type 'Mo K\a'
_diffrn_radiation_wavelength 0.71075
_diffrn_reflns_av_R_equivalents 0.0618
_diffrn_reflns_limit_h_max 12
_diffrn_reflns_limit_h_min -12
_diffrn_reflns_limit_k_max 19
_diffrn_reflns_limit_k_min -19
_diffrn_reflns_limit_l_max 20
_diffrn_reflns_limit_l_min -20
_diffrn_reflns_number 21814
_diffrn_reflns_theta_full 27.44
_diffrn_reflns_theta_max 27.44
_diffrn_standards_number 0
_exptl_absorpt_coefficient_mu 0.164
_exptl_absorpt_correction_T_max 0.968
_exptl_absorpt_correction_T_min 0.722
_exptl_absorpt_correction_type multi-scan
_exptl_absorpt_process_details 'ABSCOR (Rigaku, 1995)'
_exptl_crystal_colour colorless
_exptl_crystal_density_diffrn 1.234
_exptl_crystal_density_method 'not measured'
_exptl_crystal_description prism
_exptl_crystal_F_000 920.00
_exptl_crystal_size_max 0.300
_exptl_crystal_size_mid 0.300
_exptl_crystal_size_min 0.200
_refine_diff_density_max 0.335
_refine_diff_density_min -0.427
_refine_ls_extinction_method none
_refine_ls_goodness_of_fit_ref 1.007
_refine_ls_hydrogen_treatment constr
_refine_ls_number_parameters 305
_refine_ls_number_reflns 4104
_refine_ls_R_factor_gt 0.0479
_refine_ls_shift/su_max 0.000
_refine_ls_structure_factor_coef Fsqd
_refine_ls_weighting_details 'w = 1/[0.0023Fo^2^ + 1.0000\s(Fo^2^)]/(4Fo^2^)'
_refine_ls_weighting_scheme calc
_refine_ls_wR_factor_ref 0.1419
_reflns_number_gt 3409
_reflns_number_total 5224
_reflns_threshold_expression F^2^>2.0\s(F^2^)
_cod_data_source_file jo7b01923_si_003.cif
_cod_data_source_block synsyn-diamine
_cod_depositor_comments 'Adding full bibliography for 4032940--4032942.cif.'
_cod_database_code 4032941

loop_
_symmetry_equiv_pos_site_id
_symmetry_equiv_pos_as_xyz
1 +X,+Y,+Z
2 1/2-X,1/2+Y,1/2-Z
3 -X,-Y,-Z
4 1/2+X,1/2-Y,1/2+Z

loop_
_atom_site_label
_atom_site_type_symbol
_atom_site_fract_x
_atom_site_fract_y
_atom_site_fract_z
_atom_site_U_iso_or_equiv
_atom_site_adp_type
_atom_site_occupancy
_atom_site_symmetry_multiplicity
_atom_site_calc_flag
_atom_site_refinement_flags
S1 S 0.64807(6) 0.12188(4) 0.04270(4) 0.02446(15) Uani 1.0 4 d .
O1 O 0.76135(15) 0.14911(10) 0.10557(10) 0.0290(5) Uani 1.0 4 d .
O2 O 0.66230(16) 0.04572(10) -0.01080(10) 0.0308(5) Uani 1.0 4 d .
N2 N 0.51969(19) 0.09847(12) 0.08905(12) 0.0257(5) Uani 1.0 4 d .
N1 N 0.49667(18) 0.23633(11) 0.32165(12) 0.0229(5) Uani 1.0 4 d .
C2 C 0.4858(3) 0.15136(14) 0.16100(14) 0.0237(6) Uani 1.0 4 d .
C3 C 0.3433(3) 0.19314(14) 0.13960(14) 0.0244(6) Uani 1.0 4 d .
C4 C 0.5010(3) 0.09032(14) 0.23975(14) 0.0256(6) Uani 1.0 4 d .
C5 C 0.6065(3) 0.21588(14) -0.02389(14) 0.0250(6) Uani 1.0 4 d .
C6 C 0.6387(3) 0.30280(15) 0.00751(16) 0.0309(7) Uani 1.0 4 d .
C7 C 0.2257(3) 0.13931(17) 0.12527(15) 0.0322(7) Uani 1.0 4 d .
C8 C 0.4545(3) 0.14046(14) 0.31498(14) 0.0246(6) Uani 1.0 4 d .
C9 C 0.6098(3) 0.37634(16) -0.04577(18) 0.0375(7) Uani 1.0 4 d .
C10 C 0.5170(3) 0.27888(18) -0.15952(17) 0.0355(7) Uani 1.0 4 d .
C11 C 0.4842(3) 0.08315(15) 0.39584(15) 0.0303(6) Uani 1.0 4 d .
C12 C 0.6446(3) 0.04655(16) 0.25992(16) 0.0332(7) Uani 1.0 4 d .
C13 C 0.4238(3) 0.39016(15) 0.35297(17) 0.0347(7) Uani 1.0 4 d .
C14 C 0.4003(3) 0.28956(14) 0.36265(16) 0.0293(7) Uani 1.0 4 d .
C15 C 0.3270(3) 0.28631(15) 0.13548(15) 0.0328(7) Uani 1.0 4 d .
C16 C 0.6392(3) 0.25634(16) 0.36147(17) 0.0328(7) Uani 1.0 4 d .
C17 C 0.5510(3) 0.36559(17) -0.12992(18) 0.0361(7) Uani 1.0 4 d .
C18 C 0.1958(3) 0.32444(18) 0.11969(18) 0.0448(8) Uani 1.0 4 d .
C19 C 0.5316(3) 0.4458(2) -0.1884(2) 0.0519(9) Uani 1.0 4 d .
C20 C 0.5713(3) 0.41604(16) 0.38769(17) 0.0390(8) Uani 1.0 4 d .
C21 C 0.0943(3) 0.17742(19) 0.10934(16) 0.0385(8) Uani 1.0 4 d .
C22 C 0.6269(3) 0.03887(17) 0.41362(17) 0.0380(7) Uani 1.0 4 d .
C23 C 0.6698(3) 0.35626(16) 0.34950(19) 0.0403(8) Uani 1.0 4 d .
C24 C 0.6558(3) -0.01402(17) 0.33755(17) 0.0392(8) Uani 1.0 4 d .
C25 C 0.0800(3) 0.2702(2) 0.10725(17) 0.0423(8) Uani 1.0 4 d .
C26 C 0.5436(3) 0.20426(16) -0.10743(15) 0.0306(7) Uani 1.0 4 d .
H1 H 0.6789 0.3108 0.0636 0.0367 Uiso 1.0 4 calc R
H2 H 0.6302 0.4344 -0.0249 0.0450 Uiso 1.0 4 calc R
H3 H 0.4752 0.2710 -0.2154 0.0425 Uiso 1.0 4 calc R
H4 H 0.5207 0.1464 -0.1279 0.0367 Uiso 1.0 4 calc R
H5 H 0.6117 0.4530 -0.2148 0.0627 Uiso 1.0 4 calc R
H6 H 0.4518 0.4363 -0.2309 0.0627 Uiso 1.0 4 calc R
H7 H 0.5186 0.4994 -0.1568 0.0627 Uiso 1.0 4 calc R
H8 H 0.5535 0.2005 0.1726 0.0290 Uiso 1.0 4 calc R
H9 H 0.4360 0.0402 0.2249 0.0312 Uiso 1.0 4 calc R
H10 H 0.3535 0.1425 0.3008 0.0297 Uiso 1.0 4 calc R
H11 H 0.4044 0.4057 0.2935 0.0427 Uiso 1.0 4 calc R
H12 H 0.3619 0.4235 0.3830 0.0429 Uiso 1.0 4 calc R
H13 H 0.3076 0.2723 0.3366 0.0362 Uiso 1.0 4 calc R
H14 H 0.4152 0.2726 0.4218 0.0364 Uiso 1.0 4 calc R
H15 H 0.6473 0.2414 0.4209 0.0389 Uiso 1.0 4 calc R
H16 H 0.6998 0.2174 0.3356 0.0388 Uiso 1.0 4 calc R
H17 H 0.5869 0.4789 0.3746 0.0458 Uiso 1.0 4 calc R
H18 H 0.5878 0.4077 0.4484 0.0461 Uiso 1.0 4 calc R
H19 H 0.7639 0.3695 0.3760 0.0474 Uiso 1.0 4 calc R
H20 H 0.6591 0.3692 0.2896 0.0474 Uiso 1.0 4 calc R
H21 H 0.2355 0.0766 0.1268 0.0388 Uiso 1.0 4 calc R
H22 H 0.1857 0.3871 0.1181 0.0526 Uiso 1.0 4 calc R
H23 H 0.0165 0.1404 0.0999 0.0464 Uiso 1.0 4 calc R
H24 H -0.0076 0.2960 0.0973 0.0504 Uiso 1.0 4 calc R
H25 H 0.4049 0.3232 0.1431 0.0387 Uiso 1.0 4 calc R
H26 H 0.4746 0.1225 0.4428 0.0373 Uiso 1.0 4 calc R
H27 H 0.4159 0.0352 0.3918 0.0375 Uiso 1.0 4 calc R
H28 H 0.6616 0.0109 0.2120 0.0411 Uiso 1.0 4 calc R
H29 H 0.7138 0.0939 0.2713 0.0411 Uiso 1.0 4 calc R
H30 H 0.6965 0.0858 0.4260 0.0464 Uiso 1.0 4 calc R
H31 H 0.6322 -0.0015 0.4616 0.0462 Uiso 1.0 4 calc R
H32 H 0.5882 -0.0622 0.3260 0.0480 Uiso 1.0 4 calc R
H33 H 0.7478 -0.0399 0.3497 0.0481 Uiso 1.0 4 calc R
H34 H 0.4580 0.0621 0.0600 0.0318 Uiso 1.0 4 calc R

loop_
_atom_site_aniso_label
_atom_site_aniso_U_11
_atom_site_aniso_U_22
_atom_site_aniso_U_33
_atom_site_aniso_U_12
_atom_site_aniso_U_13
_atom_site_aniso_U_23
S1 0.0259(3) 0.0228(3) 0.0263(3) -0.0008(3) 0.0093(3) -0.0015(3)
O1 0.0254(8) 0.0311(9) 0.0296(9) -0.0019(7) 0.0024(7) -0.0001(7)
O2 0.0348(9) 0.0242(8) 0.0370(10) -0.0002(7) 0.0162(8) -0.0052(7)
N2 0.0291(10) 0.0233(9) 0.0269(10) -0.0056(8) 0.0110(9) -0.0062(8)
N1 0.0235(9) 0.0198(9) 0.0261(10) -0.0008(7) 0.0066(8) -0.0003(8)
C2 0.0281(12) 0.0213(11) 0.0232(12) -0.0022(9) 0.0087(10) -0.0025(9)
C3 0.0287(11) 0.0239(11) 0.0210(12) 0.0014(9) 0.0056(10) 0.0010(9)
C4 0.0305(12) 0.0198(11) 0.0280(12) -0.0006(9) 0.0089(10) 0.0027(10)
C5 0.0224(11) 0.0280(12) 0.0255(12) -0.0024(9) 0.0068(10) -0.0011(10)
C6 0.0315(13) 0.0285(12) 0.0320(14) -0.0051(10) 0.0031(11) -0.0005(11)
C7 0.0328(13) 0.0320(13) 0.0328(14) -0.0010(10) 0.0082(11) -0.0023(11)
C8 0.0266(12) 0.0216(11) 0.0268(12) -0.0019(9) 0.0081(10) 0.0022(9)
C9 0.0367(14) 0.0257(12) 0.0500(17) -0.0042(11) 0.0070(13) 0.0068(11)
C10 0.0265(12) 0.0506(16) 0.0293(14) 0.0004(11) 0.0044(11) 0.0065(12)
C11 0.0393(13) 0.0260(12) 0.0282(13) -0.0024(11) 0.0137(11) 0.0048(10)
C12 0.0373(13) 0.0289(12) 0.0368(14) 0.0115(11) 0.0160(12) 0.0103(11)
C13 0.0436(14) 0.0245(12) 0.0387(15) 0.0033(11) 0.0143(13) -0.0019(11)
C14 0.0328(13) 0.0244(12) 0.0338(14) 0.0006(10) 0.0141(11) -0.0006(10)
C15 0.0429(14) 0.0249(12) 0.0292(14) 0.0046(11) 0.0016(12) 0.0006(10)
C16 0.0248(12) 0.0294(13) 0.0427(16) -0.0016(10) 0.0014(12) 0.0067(11)
C17 0.0274(12) 0.0376(14) 0.0447(16) 0.0001(11) 0.0097(12) 0.0134(12)
C18 0.0576(18) 0.0327(14) 0.0410(16) 0.0191(13) -0.0008(14) 0.0004(12)
C19 0.0381(15) 0.0517(17) 0.066(2) 0.0040(13) 0.0103(15) 0.0301(16)
C20 0.0523(16) 0.0262(13) 0.0364(15) -0.0084(12) 0.0011(13) -0.0002(11)
C21 0.0297(13) 0.0541(17) 0.0318(14) 0.0005(12) 0.0061(12) -0.0054(12)
C22 0.0463(15) 0.0330(13) 0.0365(15) 0.0072(12) 0.0124(13) 0.0160(11)
C23 0.0280(13) 0.0331(13) 0.0578(19) -0.0081(11) 0.0013(13) 0.0081(13)
C24 0.0464(15) 0.0314(13) 0.0428(15) 0.0157(12) 0.0161(13) 0.0142(12)
C25 0.0369(15) 0.0590(18) 0.0295(14) 0.0182(13) 0.0009(12) -0.0013(13)
C26 0.0250(11) 0.0353(13) 0.0316(14) -0.0052(10) 0.0048(11) -0.0033(11)

loop_
_atom_type_symbol
_atom_type_description
_atom_type_scat_dispersion_real
_atom_type_scat_dispersion_imag
_atom_type_scat_source
C C 0.0033 0.0016
;
International Tables for Crystallography
(1992, Vol. C, Tables 4.2.6.8 and 6.1.1.4)
;
H H 0.0000 0.0000
;
International Tables for Crystallography
(1992, Vol. C, Table 6.1.1.4)
;
N N 0.0061 0.0033
;
International Tables for Crystallography
(1992, Vol. C, Tables 4.2.6.8 and 6.1.1.4)
;
O O 0.0106 0.0060
;
International Tables for Crystallography
(1992, Vol. C, Tables 4.2.6.8 and 6.1.1.4)
;
S S 0.1246 0.1234
;
International Tables for Crystallography
(1992, Vol. C, Tables 4.2.6.8 and 6.1.1.4)
;

loop_
_geom_angle_atom_site_label_1
_geom_angle_atom_site_label_2
_geom_angle_atom_site_label_3
_geom_angle
_geom_angle_publ_flag
O1 S1 O2 120.11(10) yes
O1 S1 N2 108.09(10) yes
O1 S1 C5 106.41(10) yes
O2 S1 N2 105.75(10) yes
O2 S1 C5 106.81(11) yes
N2 S1 C5 109.41(11) yes
S1 N2 C2 123.06(15) yes
C8 N1 C14 110.67(18) yes
C8 N1 C16 117.43(17) yes
C14 N1 C16 109.55(18) yes
N2 C2 C3 110.90(17) yes
N2 C2 C4 109.29(17) yes
C3 C2 C4 112.6(2) yes
C2 C3 C7 121.0(2) yes
C2 C3 C15 120.7(2) yes
C7 C3 C15 118.3(2) yes
C2 C4 C8 111.16(17) yes
C2 C4 C12 112.3(2) yes
C8 C4 C12 114.54(18) yes
S1 C5 C6 119.34(17) yes
S1 C5 C26 120.70(17) yes
C6 C5 C26 120.0(2) yes
C5 C6 C9 119.2(3) yes
C3 C7 C21 121.2(3) yes
N1 C8 C4 113.58(19) yes
N1 C8 C11 117.10(18) yes
C4 C8 C11 110.96(18) yes
C6 C9 C17 121.5(3) yes
C17 C10 C26 121.2(3) yes
C8 C11 C22 115.6(3) yes
C4 C12 C24 111.0(3) yes
C14 C13 C20 111.25(19) yes
N1 C14 C13 111.0(2) yes
C3 C15 C18 120.5(3) yes
N1 C16 C23 109.47(18) yes
C9 C17 C10 118.5(3) yes
C9 C17 C19 120.5(3) yes
C10 C17 C19 120.9(3) yes
C15 C18 C25 120.5(3) yes
C13 C20 C23 109.9(2) yes
C7 C21 C25 119.6(3) yes
C11 C22 C24 111.0(2) yes
C16 C23 C20 111.1(3) yes
C12 C24 C22 111.1(2) yes
C18 C25 C21 119.8(3) yes
C5 C26 C10 119.7(3) yes
S1 N2 H34 114.094 no
C2 N2 H34 120.748 no
N2 C2 H8 107.852 no
C3 C2 H8 108.201 no
C4 C2 H8 107.878 no
C2 C4 H9 105.718 no
C8 C4 H9 106.676 no
C12 C4 H9 105.747 no
C5 C6 H1 120.046 no
C9 C6 H1 120.786 no
C3 C7 H21 119.096 no
C21 C7 H21 119.685 no
N1 C8 H10 104.389 no
C4 C8 H10 104.497 no
C11 C8 H10 104.843 no
C6 C9 H2 119.410 no
C17 C9 H2 119.075 no
C17 C10 H3 119.261 no
C26 C10 H3 119.586 no
C8 C11 H26 107.402 no
C8 C11 H27 108.208 no
C22 C11 H26 108.402 no
C22 C11 H27 107.615 no
H26 C11 H27 109.494 no
C4 C12 H28 109.463 no
C4 C12 H29 109.019 no
C24 C12 H28 109.494 no
C24 C12 H29 108.354 no
H28 C12 H29 109.494 no
C14 C13 H11 108.938 no
C14 C13 H12 109.116 no
C20 C13 H11 108.826 no
C20 C13 H12 109.187 no
H11 C13 H12 109.499 no
N1 C14 H13 107.092 no
N1 C14 H14 107.352 no
C13 C14 H13 111.155 no
C13 C14 H14 110.709 no
H13 C14 H14 109.366 no
C3 C15 H25 119.325 no
C18 C15 H25 120.198 no
N1 C16 H15 107.433 no
N1 C16 H16 107.558 no
C23 C16 H15 111.053 no
C23 C16 H16 111.855 no
H15 C16 H16 109.317 no
C15 C18 H22 119.946 no
C25 C18 H22 119.520 no
C17 C19 H5 109.597 no
C17 C19 H6 109.506 no
C17 C19 H7 109.391 no
H5 C19 H6 109.445 no
H5 C19 H7 109.445 no
H6 C19 H7 109.443 no
C13 C20 H17 109.793 no
C13 C20 H18 109.227 no
C23 C20 H17 109.574 no
C23 C20 H18 108.835 no
H17 C20 H18 109.503 no
C7 C21 H23 120.196 no
C25 C21 H23 120.197 no
C11 C22 H30 108.909 no
C11 C22 H31 109.705 no
C24 C22 H30 108.306 no
C24 C22 H31 109.427 no
H30 C22 H31 109.503 no
C16 C23 H19 109.421 no
C16 C23 H20 108.964 no
C20 C23 H19 109.325 no
C20 C23 H20 108.462 no
H19 C23 H20 109.496 no
C12 C24 H32 108.646 no
C12 C24 H33 109.538 no
C22 C24 H32 108.567 no
C22 C24 H33 109.443 no
H32 C24 H33 109.503 no
C18 C25 H24 120.274 no
C21 C25 H24 119.921 no
C5 C26 H4 119.758 no
C10 C26 H4 120.571 no

loop_
_geom_bond_atom_site_label_1
_geom_bond_atom_site_label_2
_geom_bond_distance
_geom_bond_publ_flag
S1 O1 1.4300(16) yes
S1 O2 1.4365(17) yes
S1 N2 1.604(3) yes
S1 C5 1.759(3) yes
N2 C2 1.478(3) yes
N1 C8 1.474(3) yes
N1 C14 1.467(3) yes
N1 C16 1.468(3) yes
C2 C3 1.515(3) yes
C2 C4 1.541(3) yes
C3 C7 1.388(4) yes
C3 C15 1.385(3) yes
C4 C8 1.550(4) yes
C4 C12 1.536(4) yes
C5 C6 1.396(3) yes
C5 C26 1.392(3) yes
C6 C9 1.383(4) yes
C7 C21 1.391(4) yes
C8 C11 1.538(4) yes
C9 C17 1.388(4) yes
C10 C17 1.387(4) yes
C10 C26 1.382(4) yes
C11 C22 1.529(4) yes
C12 C24 1.524(4) yes
C13 C14 1.515(3) yes
C13 C20 1.511(4) yes
C15 C18 1.389(4) yes
C16 C23 1.524(4) yes
C17 C19 1.504(4) yes
C18 C25 1.377(4) yes
C20 C23 1.513(4) yes
C21 C25 1.377(4) yes
C22 C24 1.517(4) yes
N2 H34 0.883 no
C2 H8 0.980 no
C4 H9 0.980 no
C6 H1 0.930 no
C7 H21 0.930 no
C8 H10 0.980 no
C9 H2 0.930 no
C10 H3 0.930 no
C11 H26 0.970 no
C11 H27 0.970 no
C12 H28 0.970 no
C12 H29 0.970 no
C13 H11 0.970 no
C13 H12 0.970 no
C14 H13 0.970 no
C14 H14 0.970 no
C15 H25 0.930 no
C16 H15 0.970 no
C16 H16 0.970 no
C18 H22 0.930 no
C19 H5 0.960 no
C19 H6 0.960 no
C19 H7 0.960 no
C20 H17 0.970 no
C20 H18 0.970 no
C21 H23 0.930 no
C22 H30 0.970 no
C22 H31 0.970 no
C23 H19 0.970 no
C23 H20 0.970 no
C24 H32 0.970 no
C24 H33 0.970 no
C25 H24 0.930 no
C26 H4 0.930 no

loop_
_geom_contact_atom_site_label_1
_geom_contact_atom_site_label_2
_geom_contact_distance
_geom_contact_publ_flag
_geom_contact_site_symmetry_2
O1 C2 2.985(3) no .
O1 C6 2.907(3) no .
O1 C12 3.272(3) no .
O2 C26 2.940(3) no .
N2 C6 3.563(3) no .
N2 C7 3.096(4) no .
N2 C12 2.918(3) no .
N2 C15 3.506(3) no .
N2 C26 3.566(4) no .
N1 C2 2.857(3) no .
N1 C3 3.126(3) no .
N1 C12 3.380(3) no .
N1 C15 3.258(3) no .
N1 C20 2.906(3) no .
N1 C22 3.419(3) no .
C2 C5 3.509(4) no .
C3 C8 2.953(3) no .
C3 C25 2.791(4) no .
C4 C7 3.090(3) no .
C4 C16 3.285(4) no .
C4 C22 2.961(4) no .
C5 C17 2.789(4) no .
C6 C10 2.774(4) no .
C7 C8 3.473(3) no .
C7 C18 2.749(4) no .
C8 C24 3.000(4) no .
C9 C26 2.765(4) no .
C11 C12 2.948(4) no .
C11 C14 3.179(3) no .
C11 C16 3.072(4) no .
C12 C16 3.506(4) no .
C13 C16 2.880(4) no .
C14 C23 2.862(4) no .
C15 C21 2.767(4) no .
C16 C22 3.326(4) no .
O1 C21 3.284(3) no 1_655
O1 C25 3.599(4) no 1_655
O2 O2 3.530(3) no 3_655
O2 N2 2.925(3) no 3_655
O2 C7 3.568(3) no 3_655
O2 C20 3.563(3) no 2_645
N2 O2 2.925(3) no 3_655
C7 O2 3.568(3) no 3_655
C20 O2 3.563(3) no 2_655
C21 O1 3.284(3) no 1_455
C25 O1 3.599(4) no 1_455
S1 H1 2.8190 no .
S1 H4 2.8407 no .
S1 H8 2.6860 no .
S1 H28 3.1601 no .
O1 H1 2.5736 no .
O1 H8 2.5749 no .
O1 H28 2.9334 no .
O1 H29 2.8977 no .
O1 H34 3.2132 no .
O2 H4 2.6094 no .
O2 H34 2.4768 no .
N2 H1 3.5558 no .
N2 H4 3.5593 no .
N2 H9 2.6034 no .
N2 H21 2.9692 no .
N2 H28 2.5688 no .
N2 H29 3.2189 no .
N1 H8 2.6030 no .
N1 H9 3.2939 no .
N1 H11 2.6720 no .
N1 H12 3.2846 no .
N1 H18 3.2783 no .
N1 H19 3.2775 no .
N1 H20 2.6321 no .
N1 H25 3.1365 no .
N1 H26 2.6087 no .
N1 H27 3.3186 no .
N1 H29 3.1927 no .
N1 H30 3.2408 no .
C2 H1 3.5447 no .
C2 H10 2.7791 no .
C2 H16 3.3579 no .
C2 H21 2.6656 no .
C2 H25 2.6600 no .
C2 H28 2.7341 no .
C2 H29 2.7479 no .
C3 H9 2.7181 no .
C3 H10 2.6824 no .
C3 H13 3.4481 no .
C3 H22 3.2453 no .
C3 H23 3.2577 no .
C3 H34 2.6694 no .
C4 H16 2.9496 no .
C4 H21 2.9239 no .
C4 H26 3.3511 no .
C4 H27 2.8302 no .
C4 H30 3.2771 no .
C4 H32 2.7076 no .
C4 H33 3.3566 no .
C4 H34 2.8799 no .
C5 H2 3.2349 no .
C5 H3 3.2368 no .
C5 H8 3.2935 no .
C5 H34 3.1231 no .
C6 H4 3.2515 no .
C6 H8 3.2805 no .
C6 H25 3.4301 no .
C7 H8 3.3052 no .
C7 H9 2.8036 no .
C7 H10 2.8906 no .
C7 H24 3.2335 no .
C7 H25 3.2214 no .
C7 H34 2.8965 no .
C8 H8 2.7761 no .
C8 H13 2.4809 no .
C8 H14 2.6682 no .
C8 H15 2.7613 no .
C8 H16 2.6326 no .
C8 H21 3.5342 no .
C8 H28 3.4131 no .
C8 H29 2.8347 no .
C8 H30 2.8399 no .
C8 H31 3.4094 no .
C8 H32 3.2603 no .
C9 H3 3.2244 no .
C9 H5 2.9463 no .
C9 H6 3.2418 no .
C9 H7 2.5985 no .
C10 H2 3.2230 no .
C10 H5 2.9223 no .
C10 H6 2.6238 no .
C10 H7 3.2556 no .
C11 H9 2.7833 no .
C11 H13 3.3407 no .
C11 H14 2.9236 no .
C11 H15 2.8224 no .
C11 H16 3.1660 no .
C11 H29 3.2569 no .
C11 H32 2.6998 no .
C11 H33 3.3438 no .
C12 H8 2.7420 no .
C12 H10 3.3506 no .
C12 H16 2.8132 no .
C12 H27 3.3383 no .
C12 H30 2.6967 no .
C12 H31 3.3413 no .
C12 H34 3.4316 no .
C13 H15 3.1675 no .
C13 H19 3.3106 no .
C13 H20 2.6922 no .
C13 H25 3.4912 no .
C14 H10 2.4008 no .
C14 H15 2.5500 no .
C14 H16 3.2234 no .
C14 H17 3.3302 no .
C14 H18 2.7357 no .
C14 H20 3.1940 no .
C14 H25 3.5723 no .
C14 H26 2.8218 no .
C15 H8 2.5416 no .
C15 H10 3.3773 no .
C15 H11 3.0816 no .
C15 H13 3.2772 no .
C15 H21 3.2197 no .
C15 H24 3.2417 no .
C16 H8 3.1233 no .
C16 H10 3.2755 no .
C16 H11 3.2442 no .
C16 H13 3.2204 no .
C16 H14 2.5568 no .
C16 H17 3.3381 no .
C16 H18 2.7268 no .
C16 H26 2.9878 no .
C16 H29 2.9570 no .
C16 H30 2.7452 no .
C17 H1 3.2574 no .
C17 H4 3.2513 no .
C18 H11 3.3964 no .
C18 H13 3.5616 no .
C18 H23 3.2234 no .
C19 H2 2.6501 no .
C19 H3 2.6596 no .
C20 H13 3.3414 no .
C20 H14 2.7226 no .
C20 H15 2.7130 no .
C20 H16 3.3541 no .
C21 H22 3.2195 no .
C22 H9 3.2904 no .
C22 H10 3.3485 no .
C22 H15 2.9973 no .
C22 H16 3.0543 no .
C22 H28 3.3405 no .
C22 H29 2.6957 no .
C23 H11 2.7101 no .
C23 H12 3.3085 no .
C23 H14 3.1757 no .
C24 H9 2.6976 no .
C24 H16 3.4442 no .
C24 H26 3.3304 no .
C24 H27 2.7418 no .
C25 H21 3.2301 no .
C25 H25 3.2395 no .
C26 H1 3.2528 no .
H1 H2 2.3155 no .
H1 H8 2.8199 no .
H1 H25 3.1683 no .
H2 H5 3.0394 no .
H2 H6 3.4786 no .
H2 H7 2.4163 no .
H3 H4 2.3144 no .
H3 H5 3.0023 no .
H3 H6 2.4602 no .
H3 H7 3.5074 no .
H4 H34 3.4154 no .
H8 H9 2.8207 no .
H8 H10 3.1899 no .
H8 H16 2.7816 no .
H8 H20 3.1888 no .
H8 H21 3.5858 no .
H8 H25 2.3247 no .
H8 H28 3.0227 no .
H8 H29 2.5773 no .
H8 H34 2.7863 no .
H9 H10 2.1801 no .
H9 H21 2.3688 no .
H9 H27 2.7237 no .
H9 H28 2.2988 no .
H9 H29 2.8180 no .
H9 H32 2.5205 no .
H9 H33 3.5709 no .
H9 H34 2.7136 no .
H10 H13 2.0724 no .
H10 H14 2.7286 no .
H10 H15 3.5100 no .
H10 H16 3.5293 no .
H10 H21 3.0042 no .
H10 H26 2.4105 no .
H10 H27 2.1736 no .
H11 H13 2.3409 no .
H11 H14 2.8372 no .
H11 H17 2.3018 no .
H11 H18 2.8187 no .
H11 H19 3.5960 no .
H11 H20 2.5675 no .
H11 H22 3.2592 no .
H11 H25 2.7088 no .
H12 H13 2.3849 no .
H12 H14 2.3490 no .
H12 H17 2.3802 no .
H12 H18 2.3021 no .
H12 H20 3.5857 no .
H13 H15 3.4137 no .
H13 H25 3.4854 no .
H13 H26 3.0917 no .
H14 H15 2.3265 no .
H14 H16 3.4166 no .
H14 H18 2.6064 no .
H14 H26 2.3015 no .
H14 H27 3.5374 no .
H15 H18 2.5798 no .
H15 H19 2.3837 no .
H15 H20 2.8476 no .
H15 H26 2.5054 no .
H15 H29 3.3863 no .
H15 H30 2.3451 no .
H16 H19 2.3926 no .
H16 H20 2.3738 no .
H16 H26 3.3297 no .
H16 H29 2.1113 no .
H16 H30 2.4293 no .
H17 H19 2.3696 no .
H17 H20 2.3049 no .
H18 H19 2.3087 no .
H18 H20 2.8145 no .
H20 H25 3.2058 no .
H21 H23 2.3197 no .
H21 H34 2.5978 no .
H22 H24 2.3039 no .
H22 H25 2.3214 no .
H23 H24 2.3088 no .
H26 H30 2.3029 no .
H26 H31 2.3834 no .
H26 H32 3.5924 no .
H27 H30 2.8181 no .
H27 H31 2.2953 no .
H27 H32 2.5773 no .
H28 H30 3.5758 no .
H28 H32 2.3416 no .
H28 H33 2.3578 no .
H28 H34 2.9844 no .
H29 H30 2.5233 no .
H29 H31 3.5776 no .
H29 H32 2.8219 no .
H29 H33 2.3370 no .
H30 H32 2.8152 no .
H30 H33 2.3262 no .
H31 H32 2.3304 no .
H31 H33 2.3506 no .
S1 H17 3.4401 no 2_645
S1 H23 3.5901 no 1_655
S1 H34 3.2583 no 3_655
O1 H3 3.4741 no 4_555
O1 H6 3.2183 no 4_555
O1 H17 2.9110 no 2_645
O1 H23 2.5241 no 1_655
O1 H24 3.1565 no 1_655
O2 H12 2.8412 no 4_554
O2 H17 3.1669 no 2_645
O2 H18 3.2175 no 2_645
O2 H19 3.3870 no 2_645
O2 H21 2.8936 no 3_655
O2 H34 2.0598 no 3_655
N2 H34 3.4037 no 3_655
C5 H13 3.2285 no 4_554
C5 H14 3.2938 no 4_554
C6 H14 3.4277 no 4_554
C6 H24 3.5321 no 1_655
C6 H33 3.3239 no 2_655
C7 H5 3.2677 no 4_455
C7 H12 3.2978 no 2_545
C7 H18 3.0194 no 4_454
C8 H5 3.5934 no 4_455
C9 H27 3.5691 no 4_554
C9 H31 3.2177 no 2_655
C9 H33 3.4563 no 2_655
C10 H13 2.9613 no 4_554
C10 H16 3.1003 no 4_454
C10 H19 3.4294 no 4_454
C10 H29 3.5377 no 4_454
C11 H22 3.3298 no 2_545
C11 H31 2.9795 no 3_656
C12 H6 3.0038 no 4_555
C12 H20 3.4220 no 2_645
C13 H5 3.1874 no 3_665
C13 H6 3.5641 no 3_665
C13 H21 3.2091 no 2_555
C15 H7 3.5007 no 3_665
C17 H10 3.3414 no 4_554
C17 H13 3.3503 no 4_554
C17 H29 3.4759 no 4_454
C18 H15 3.2986 no 4_454
C18 H26 3.3697 no 4_454
C18 H27 3.2943 no 2_555
C18 H30 3.3844 no 4_454
C18 H32 3.4840 no 2_555
C19 H10 3.4486 no 4_554
C19 H11 2.9007 no 3_665
C19 H17 3.2230 no 3_665
C19 H20 3.5489 no 3_665
C19 H25 3.5215 no 3_665
C19 H29 3.1326 no 4_454
C19 H33 3.2601 no 4_454
C20 H6 3.3114 no 3_665
C20 H23 3.4374 no 2_555
C20 H28 3.5778 no 2_655
C21 H3 3.3141 no 4_455
C21 H5 3.4015 no 4_455
C21 H6 3.5448 no 4_455
C21 H14 3.3109 no 4_454
C21 H15 3.3786 no 4_454
C21 H17 3.4601 no 2_545
C21 H18 2.8676 no 4_454
C22 H2 3.1370 no 2_645
C22 H22 3.4204 no 4_555
C22 H26 3.5723 no 3_656
C22 H27 3.4055 no 3_656
C22 H31 3.5338 no 3_656
C23 H4 3.4020 no 4_555
C23 H28 3.0779 no 2_655
C24 H1 3.3151 no 2_645
C24 H2 3.4578 no 2_645
C24 H6 3.4679 no 4_555
C24 H7 3.5526 no 4_555
C24 H20 3.4183 no 2_645
C24 H24 3.4041 no 2_545
C25 H3 3.2462 no 4_455
C25 H14 3.2095 no 4_454
C25 H15 3.1784 no 4_454
C25 H26 3.1073 no 4_454
C25 H32 3.2538 no 2_555
C26 H13 2.9009 no 4_554
C26 H16 3.5399 no 4_454
C26 H19 2.9235 no 4_454
H1 C24 3.3151 no 2_655
H1 H24 3.0415 no 1_655
H1 H31 3.3963 no 2_655
H1 H32 3.2468 no 2_655
H1 H33 2.6427 no 2_655
H2 C22 3.1370 no 2_655
H2 C24 3.4578 no 2_655
H2 H2 3.4070 no 3_665
H2 H27 3.3319 no 4_554
H2 H30 3.0853 no 2_655
H2 H31 2.5649 no 2_655
H2 H33 2.8958 no 2_655
H3 O1 3.4741 no 4_454
H3 C21 3.3141 no 4_554
H3 C25 3.2462 no 4_554
H3 H13 3.2930 no 4_554
H3 H16 2.9558 no 4_454
H3 H19 3.4305 no 4_454
H3 H23 3.3302 no 4_554
H3 H24 3.2014 no 4_554
H3 H29 3.2283 no 4_454
H3 H32 3.5614 no 3_655
H4 C23 3.4020 no 4_454
H4 H9 3.2283 no 3_655
H4 H12 3.4800 no 4_554
H4 H13 3.1987 no 4_554
H4 H19 2.5416 no 4_454
H4 H20 3.5831 no 4_454
H4 H28 3.1007 no 3_655
H4 H32 3.4197 no 3_655
H4 H34 3.2604 no 3_655
H5 C7 3.2677 no 4_554
H5 C8 3.5934 no 4_554
H5 C13 3.1874 no 3_665
H5 C21 3.4015 no 4_554
H5 H9 3.4789 no 4_554
H5 H10 2.7352 no 4_554
H5 H11 2.4318 no 3_665
H5 H12 3.3070 no 3_665
H5 H17 3.1214 no 3_665
H5 H21 3.0294 no 4_554
H5 H22 3.3034 no 3_665
H5 H23 3.2743 no 4_554
H5 H25 3.5120 no 3_665
H5 H27 3.1888 no 4_554
H6 O1 3.2183 no 4_454
H6 C12 3.0038 no 4_454
H6 C13 3.5641 no 3_665
H6 C20 3.3114 no 3_665
H6 C21 3.5448 no 4_554
H6 C24 3.4679 no 4_454
H6 H11 2.9867 no 3_665
H6 H17 2.5985 no 3_665
H6 H20 3.1586 no 3_665
H6 H23 3.1074 no 4_554
H6 H28 2.9479 no 4_454
H6 H29 2.3836 no 4_454
H6 H33 2.9817 no 4_454
H7 C15 3.5007 no 3_665
H7 C24 3.5526 no 4_454
H7 H11 2.8148 no 3_665
H7 H17 3.4968 no 3_665
H7 H20 3.1821 no 3_665
H7 H22 3.3193 no 3_665
H7 H25 2.7240 no 3_665
H7 H29 3.3205 no 4_454
H7 H33 2.7428 no 4_454
H9 H4 3.2283 no 3_655
H9 H5 3.4789 no 4_455
H9 H12 3.5827 no 2_545
H10 C17 3.3414 no 4_455
H10 C19 3.4486 no 4_455
H10 H5 2.7352 no 4_455
H11 C19 2.9007 no 3_665
H11 H5 2.4318 no 3_665
H11 H6 2.9867 no 3_665
H11 H7 2.8148 no 3_665
H11 H21 3.2372 no 2_555
H12 O2 2.8412 no 4_455
H12 C7 3.2978 no 2_555
H12 H4 3.4800 no 4_455
H12 H5 3.3070 no 3_665
H12 H9 3.5827 no 2_555
H12 H21 2.4502 no 2_555
H12 H23 3.4136 no 2_555
H13 C5 3.2285 no 4_455
H13 C10 2.9613 no 4_455
H13 C17 3.3503 no 4_455
H13 C26 2.9009 no 4_455
H13 H3 3.2930 no 4_455
H13 H4 3.1987 no 4_455
H14 C5 3.2938 no 4_455
H14 C6 3.4277 no 4_455
H14 C21 3.3109 no 4_555
H14 C25 3.2095 no 4_555
H14 H23 3.1455 no 4_555
H14 H24 2.9744 no 4_555
H15 C18 3.2986 no 4_555
H15 C21 3.3786 no 4_555
H15 C25 3.1784 no 4_555
H15 H24 3.4777 no 4_555
H16 C10 3.1003 no 4_555
H16 C26 3.5399 no 4_555
H16 H3 2.9558 no 4_555
H17 S1 3.4401 no 2_655
H17 O1 2.9110 no 2_655
H17 O2 3.1669 no 2_655
H17 C19 3.2230 no 3_665
H17 C21 3.4601 no 2_555
H17 H5 3.1214 no 3_665
H17 H6 2.5985 no 3_665
H17 H7 3.4968 no 3_665
H17 H21 3.4742 no 2_555
H17 H23 2.6504 no 2_555
H17 H28 3.0647 no 2_655
H18 O2 3.2175 no 2_655
H18 C7 3.0194 no 4_555
H18 C21 2.8676 no 4_555
H18 H21 2.9996 no 4_555
H18 H23 2.7381 no 4_555
H19 O2 3.3870 no 2_655
H19 C10 3.4294 no 4_555
H19 C26 2.9235 no 4_555
H19 H3 3.4305 no 4_555
H19 H4 2.5416 no 4_555
H19 H28 2.6905 no 2_655
H19 H34 3.3948 no 4_555
H20 C12 3.4220 no 2_655
H20 C19 3.5489 no 3_665
H20 C24 3.4183 no 2_655
H20 H4 3.5831 no 4_555
H20 H6 3.1586 no 3_665
H20 H7 3.1821 no 3_665
H20 H28 2.7369 no 2_655
H20 H32 3.4876 no 2_655
H20 H33 2.8864 no 2_655
H21 O2 2.8936 no 3_655
H21 C13 3.2091 no 2_545
H21 H5 3.0294 no 4_455
H21 H11 3.2372 no 2_545
H21 H12 2.4502 no 2_545
H21 H17 3.4742 no 2_545
H21 H18 2.9996 no 4_454
H22 C11 3.3298 no 2_555
H22 C22 3.4204 no 4_454
H22 H5 3.3034 no 3_665
H22 H7 3.3193 no 3_665
H22 H26 3.2104 no 4_454
H22 H27 2.3979 no 2_555
H22 H30 3.1323 no 4_454
H22 H31 3.5703 no 2_555
H22 H31 3.0027 no 4_454
H22 H32 3.0654 no 2_555
H23 S1 3.5901 no 1_455
H23 O1 2.5241 no 1_455
H23 C20 3.4374 no 2_545
H23 H3 3.3302 no 4_455
H23 H5 3.2743 no 4_455
H23 H6 3.1074 no 4_455
H23 H12 3.4136 no 2_545
H23 H14 3.1455 no 4_454
H23 H17 2.6504 no 2_545
H23 H18 2.7381 no 4_454
H24 O1 3.1565 no 1_455
H24 C6 3.5321 no 1_455
H24 C24 3.4041 no 2_555
H24 H1 3.0415 no 1_455
H24 H3 3.2014 no 4_455
H24 H14 2.9744 no 4_454
H24 H15 3.4777 no 4_454
H24 H26 2.7382 no 4_454
H24 H31 3.3077 no 2_555
H24 H32 2.6178 no 2_555
H24 H33 3.5804 no 2_555
H25 C19 3.5215 no 3_665
H25 H5 3.5120 no 3_665
H25 H7 2.7240 no 3_665
H26 C18 3.3697 no 4_555
H26 C22 3.5723 no 3_656
H26 C25 3.1073 no 4_555
H26 H22 3.2104 no 4_555
H26 H24 2.7382 no 4_555
H26 H27 3.5635 no 3_656
H26 H31 2.6801 no 3_656
H27 C9 3.5691 no 4_455
H27 C18 3.2943 no 2_545
H27 C22 3.4055 no 3_656
H27 H2 3.3319 no 4_455
H27 H5 3.1888 no 4_455
H27 H22 2.3979 no 2_545
H27 H26 3.5635 no 3_656
H27 H31 2.5285 no 3_656
H28 C20 3.5778 no 2_645
H28 C23 3.0779 no 2_645
H28 H4 3.1007 no 3_655
H28 H6 2.9479 no 4_555
H28 H17 3.0647 no 2_645
H28 H19 2.6905 no 2_645
H28 H20 2.7369 no 2_645
H29 C10 3.5377 no 4_555
H29 C17 3.4759 no 4_555
H29 C19 3.1326 no 4_555
H29 H3 3.2283 no 4_555
H29 H6 2.3836 no 4_555
H29 H7 3.3205 no 4_555
H30 C18 3.3844 no 4_555
H30 H2 3.0853 no 2_645
H30 H22 3.1323 no 4_555
H31 C9 3.2177 no 2_645
H31 C11 2.9795 no 3_656
H31 C22 3.5338 no 3_656
H31 H1 3.3963 no 2_645
H31 H2 2.5649 no 2_645
H31 H22 3.5703 no 2_545
H31 H22 3.0027 no 4_555
H31 H24 3.3077 no 2_545
H31 H26 2.6801 no 3_656
H31 H27 2.5285 no 3_656
H31 H31 3.0524 no 3_656
H32 C18 3.4840 no 2_545
H32 C25 3.2538 no 2_545
H32 H1 3.2468 no 2_645
H32 H3 3.5614 no 3_655
H32 H4 3.4197 no 3_655
H32 H20 3.4876 no 2_645
H32 H22 3.0654 no 2_545
H32 H24 2.6178 no 2_545
H33 C6 3.3239 no 2_645
H33 C9 3.4563 no 2_645
H33 C19 3.2601 no 4_555
H33 H1 2.6427 no 2_645
H33 H2 2.8958 no 2_645
H33 H6 2.9817 no 4_555
H33 H7 2.7428 no 4_555
H33 H20 2.8864 no 2_645
H33 H24 3.5804 no 2_545
H34 S1 3.2583 no 3_655
H34 O2 2.0598 no 3_655
H34 N2 3.4037 no 3_655
H34 H4 3.2604 no 3_655
H34 H19 3.3948 no 4_454
H34 H34 2.8803 no 3_655

loop_
_geom_hbond_atom_site_label_D
_geom_hbond_atom_site_label_H
_geom_hbond_atom_site_label_A
_geom_hbond_site_symmetry_A
_geom_hbond_distance_DA
_geom_hbond_distance_DH
_geom_hbond_distance_HA
_geom_hbond_angle_DHA
_geom_hbond_publ_flag
N2 H34 S1 . 1.604(3) 0.883 2.123 43.6 no
N2 H34 O2 3_655 2.925(3) 0.883 2.060 166.5 no

loop_
_geom_torsion_atom_site_label_1
_geom_torsion_atom_site_label_2
_geom_torsion_atom_site_label_3
_geom_torsion_atom_site_label_4
_geom_torsion
_geom_torsion_publ_flag
O1 S1 N2 C2 38.75(16) no
O1 S1 C5 C6 -25.52(19) no
O1 S1 C5 C26 153.79(16) no
O2 S1 N2 C2 168.57(13) no
O2 S1 C5 C6 -154.95(15) no
O2 S1 C5 C26 24.36(19) no
N2 S1 C5 C6 91.03(17) no
N2 S1 C5 C26 -89.66(18) no
C5 S1 N2 C2 -76.73(15) no
S1 N2 C2 C3 118.95(16) no
S1 N2 C2 C4 -116.38(16) no
C8 N1 C14 C13 -167.68(15) no
C14 N1 C8 C4 152.46(16) no
C14 N1 C8 C11 -76.1(2) no
C8 N1 C16 C23 170.74(18) no
C16 N1 C8 C4 -80.8(3) no
C16 N1 C8 C11 50.7(3) no
C14 N1 C16 C23 -61.9(3) no
C16 N1 C14 C13 61.3(3) no
N2 C2 C3 C7 65.9(3) no
N2 C2 C3 C15 -115.4(2) no
N2 C2 C4 C8 -175.16(15) no
N2 C2 C4 C12 55.1(2) no
C3 C2 C4 C8 -51.5(2) no
C3 C2 C4 C12 178.74(15) no
C4 C2 C3 C7 -56.9(3) no
C4 C2 C3 C15 121.8(2) no
C2 C3 C7 C21 177.08(19) no
C2 C3 C15 C18 -177.01(19) no
C7 C3 C15 C18 1.8(4) no
C15 C3 C7 C21 -1.7(4) no
C2 C4 C8 N1 -39.6(3) no
C2 C4 C8 C11 -173.94(15) no
C2 C4 C12 C24 -179.47(16) no
C8 C4 C12 C24 52.5(3) no
C12 C4 C8 N1 89.0(2) no
C12 C4 C8 C11 -45.4(3) no
S1 C5 C6 C9 177.98(15) no
S1 C5 C26 C10 -177.42(15) no
C6 C5 C26 C10 1.9(4) no
C26 C5 C6 C9 -1.3(4) no
C5 C6 C9 C17 -0.7(4) no
C3 C7 C21 C25 0.3(4) no
N1 C8 C11 C22 -87.3(3) no
C4 C8 C11 C22 45.3(3) no
C6 C9 C17 C10 2.1(4) no
C6 C9 C17 C19 -174.9(3) no
C17 C10 C26 C5 -0.4(4) no
C26 C10 C17 C9 -1.6(4) no
C26 C10 C17 C19 175.4(2) no
C8 C11 C22 C24 -52.0(3) no
C4 C12 C24 C22 -57.8(3) no
C14 C13 C20 C23 52.3(3) no
C20 C13 C14 N1 -56.7(3) no
C3 C15 C18 C25 -0.5(4) no
N1 C16 C23 C20 59.0(3) no
C15 C18 C25 C21 -0.9(4) no
C13 C20 C23 C16 -53.8(3) no
C7 C21 C25 C18 0.9(4) no
C11 C22 C24 C12 57.2(3) no
